data_1529304
loop_
_publ_author_name
'Feghali, Elias'
'Carrot, G\'eraldine'
'Thu\'ery, Pierre'
'Genre, Caroline'
'Cantat, Thibault'

_publ_section_title
;
 Convergent reductive depolymerization of wood lignin to isolated phenol
 derivatives by metal-free catalytic hydrosilylation
;
_journal_issue 9
_journal_name_full 'Energy Environ. Sci.'
_journal_page_first 2734
_journal_paper_doi 10.1039/C5EE01304F
_journal_volume 8
_journal_year 2015
_chemical_formula_sum 'C9 H12 O3'
_chemical_formula_weight 168.19
_space_group_IT_number 14
_symmetry_cell_setting monoclinic
_symmetry_space_group_name_Hall '-P 2ybc'
_symmetry_space_group_name_H-M 'P 1 21/c 1'
_atom_sites_solution_hydrogens geom
_atom_sites_solution_primary direct
_atom_sites_solution_secondary difmap
_audit_creation_method SHELXL-97
_audit_update_record
;
2015-04-25 deposited with the CCDC.
2015-07-29 downloaded from the CCDC.
;
_cell_angle_alpha 90.00
_cell_angle_beta 118.650(3)
_cell_angle_gamma 90.00
_cell_formula_units_Z 12
_cell_length_a 9.0223(6)
_cell_length_b 35.5424(15)
_cell_length_c 9.3818(6)
_cell_measurement_reflns_used 66403
_cell_measurement_temperature 150(2)
_cell_measurement_theta_max 25.67
_cell_measurement_theta_min 2.82
_cell_volume 2640.2(3)
_computing_cell_refinement 'HKL2000 (Otwinowski & Minor, 1997)'
_computing_data_collection 'COLLECT (Nonius, 1998)'
_computing_data_reduction 'HKL2000 (Otwinowski & Minor, 1997)'
_computing_molecular_graphics 'SHELXTL (Sheldrick, 2008)'
_computing_publication_material 'SHELXTL (Sheldrick, 2008); PLATON (Spek, 2003)'
_computing_structure_refinement 'SHELXL-97 (Sheldrick, 2008)'
_computing_structure_solution 'SHELXS-97 (Sheldrick, 2008)'
_diffrn_ambient_temperature 150(2)
_diffrn_measured_fraction_theta_full 0.995
_diffrn_measured_fraction_theta_max 0.995
_diffrn_measurement_device_type 'Nonius Kappa-CCD area-detector diffractometer'
_diffrn_measurement_method 'two \f and four \w scans with 2\% steps (464 frames)'
_diffrn_radiation_monochromator graphite
_diffrn_radiation_source 'fine-focus sealed tube'
_diffrn_radiation_type MoK\a
_diffrn_radiation_wavelength 0.71073
_diffrn_reflns_av_R_equivalents 0.0357
_diffrn_reflns_av_unetI/netI 0.0435
_diffrn_reflns_limit_h_max 10
_diffrn_reflns_limit_h_min -10
_diffrn_reflns_limit_k_max 43
_diffrn_reflns_limit_k_min -43
_diffrn_reflns_limit_l_max 11
_diffrn_reflns_limit_l_min -11
_diffrn_reflns_number 66403
_diffrn_reflns_theta_full 25.67
_diffrn_reflns_theta_max 25.67
_diffrn_reflns_theta_min 2.82
_diffrn_standards_decay_% 0
_diffrn_standards_interval_time 0
_diffrn_standards_number 0
_exptl_absorpt_coefficient_mu 0.095
_exptl_absorpt_correction_type none
_exptl_crystal_colour colourless
_exptl_crystal_density_diffrn 1.269
_exptl_crystal_density_method 'not measured'
_exptl_crystal_description irregular
_exptl_crystal_F_000 1080
_exptl_crystal_size_max 0.23
_exptl_crystal_size_mid 0.20
_exptl_crystal_size_min 0.17
_refine_diff_density_max 0.370
_refine_diff_density_min -0.309
_refine_diff_density_rms 0.042
_refine_ls_extinction_method none
_refine_ls_goodness_of_fit_ref 1.049
_refine_ls_hydrogen_treatment constr
_refine_ls_matrix_type full
_refine_ls_number_parameters 328
_refine_ls_number_reflns 4985
_refine_ls_number_restraints 0
_refine_ls_restrained_S_all 1.049
_refine_ls_R_factor_all 0.0628
_refine_ls_R_factor_gt 0.0445
_refine_ls_shift/su_max 0.001
_refine_ls_shift/su_mean 0.000
_refine_ls_structure_factor_coef Fsqd
_refine_ls_weighting_details 'calc w=1/[\s^2^(Fo^2^)+(0.0690P)^2^+0.4151P] where P=(Fo^2^+2Fc^2^)/3'
_refine_ls_weighting_scheme calc
_refine_ls_wR_factor_gt 0.1204
_refine_ls_wR_factor_ref 0.1291
_reflns_number_gt 3794
_reflns_number_total 4985
_reflns_threshold_expression >2sigma(I)
_cod_data_source_file c5ee01304f2.cif
_cod_data_source_block 3S
_cod_depositor_comments 'Adding full bibliography for 1529304--1529305.cif.'
_cod_original_sg_symbol_H-M 'P 21/c'
_cod_database_code 1529304

loop_
_symmetry_equiv_pos_as_xyz
'x, y, z'
'-x, y+1/2, -z+1/2'
'-x, -y, -z'
'x, -y-1/2, z-1/2'

loop_
_atom_site_label
_atom_site_type_symbol
_atom_site_fract_x
_atom_site_fract_y
_atom_site_fract_z
_atom_site_U_iso_or_equiv
_atom_site_adp_type
_atom_site_occupancy
_atom_site_symmetry_multiplicity
_atom_site_calc_flag
_atom_site_refinement_flags
O1 O 0.70614(15) 0.99743(3) 0.62059(13) 0.0362(3) Uani 1 1 d .
H1 H 0.7021 1.0130 0.5324 0.043 Uiso 1 1 d R
O2 O 0.68348(13) 0.96515(3) 0.87007(13) 0.0320(3) Uani 1 1 d .
H2 H 0.7009 0.9567 0.9754 0.038 Uiso 1 1 d R
O3 O 0.80687(14) 0.99977(3) 1.16139(13) 0.0341(3) Uani 1 1 d .
H3 H 0.8741 1.0117 1.2632 0.041 Uiso 1 1 d R
O4 O 0.52735(13) 0.88755(3) 0.76238(12) 0.0299(3) Uani 1 1 d .
H4 H 0.5604 0.9042 0.7025 0.036 Uiso 1 1 d R
O5 O 0.34778(13) 0.95742(3) 0.64781(13) 0.0300(3) Uani 1 1 d .
H5 H 0.4617 0.9564 0.7224 0.036 Uiso 1 1 d R
O6 O 0.02127(13) 0.95931(3) 0.53710(13) 0.0321(3) Uani 1 1 d .
H6 H -0.1018 0.9572 0.4831 0.038 Uiso 1 1 d R
O7 O 0.58728(16) 0.92100(3) 1.04585(14) 0.0398(3) Uani 1 1 d .
H7 H 0.5709 0.9060 0.9609 0.048 Uiso 1 1 d R
O8 O 0.67048(13) 0.95743(3) 1.32957(13) 0.0306(3) Uani 1 1 d .
H8 H 0.6758 0.9660 1.2380 0.037 Uiso 1 1 d R
O9 O 0.61603(16) 0.92306(3) 1.56304(14) 0.0388(3) Uani 1 1 d .
H9 H 0.6439 0.9495 1.5617 0.047 Uiso 1 1 d R
C1 C 0.76746(19) 1.01734(4) 0.76436(18) 0.0285(4) Uani 1 1 d .
C2 C 0.75622(18) 1.00042(4) 0.89151(19) 0.0276(3) Uani 1 1 d .
C3 C 0.82013(19) 1.01888(4) 1.03960(18) 0.0283(4) Uani 1 1 d .
C4 C 0.8935(2) 1.05395(4) 1.0596(2) 0.0318(4) Uani 1 1 d .
H4A H 0.9369 1.0664 1.1615 0.038 Uiso 1 1 calc R
C5 C 0.90431(19) 1.07128(5) 0.9321(2) 0.0306(4) Uani 1 1 d .
C6 C 0.84068(19) 1.05266(4) 0.78417(19) 0.0300(4) Uani 1 1 d .
H6A H 0.8473 1.0642 0.6960 0.036 Uiso 1 1 calc R
C7 C 0.9851(2) 1.10989(5) 0.9616(2) 0.0358(4) Uani 1 1 d .
H7A H 0.9128 1.1277 0.9819 0.043 Uiso 1 1 calc R
H7B H 1.0951 1.1087 1.0623 0.043 Uiso 1 1 calc R
C8 C 1.0151(2) 1.12619(5) 0.8286(2) 0.0416(4) Uani 1 1 d .
H8A H 0.9053 1.1295 0.7290 0.050 Uiso 1 1 calc R
H8B H 1.0837 1.1083 0.8036 0.050 Uiso 1 1 calc R
C9 C 1.1055(3) 1.16393(5) 0.8771(3) 0.0520(5) Uani 1 1 d .
H9A H 1.0369 1.1818 0.9000 0.078 Uiso 1 1 calc R
H9B H 1.1225 1.1736 0.7882 0.078 Uiso 1 1 calc R
H9C H 1.2152 1.1607 0.9745 0.078 Uiso 1 1 calc R
C10 C 0.35178(19) 0.88921(4) 0.68425(18) 0.0270(3) Uani 1 1 d .
C11 C 0.26892(19) 0.92359(4) 0.63687(18) 0.0264(3) Uani 1 1 d .
C12 C 0.09379(19) 0.92407(4) 0.57233(18) 0.0279(3) Uani 1 1 d .
C13 C 0.0050(2) 0.89108(4) 0.55323(19) 0.0308(4) Uani 1 1 d .
H13 H -0.1143 0.8919 0.5081 0.037 Uiso 1 1 calc R
C14 C 0.0880(2) 0.85666(4) 0.59916(19) 0.0317(4) Uani 1 1 d .
C15 C 0.2630(2) 0.85611(4) 0.66562(19) 0.0304(4) Uani 1 1 d .
H15 H 0.3220 0.8329 0.6984 0.036 Uiso 1 1 calc R
C16 C -0.0089(2) 0.82075(5) 0.5826(2) 0.0389(4) Uani 1 1 d .
H16A H -0.1269 0.8241 0.4958 0.047 Uiso 1 1 calc R
H16B H 0.0416 0.8002 0.5487 0.047 Uiso 1 1 calc R
C17 C -0.0096(4) 0.80936(7) 0.7364(3) 0.0737(7) Uani 1 1 d .
H17A H -0.0665 0.8293 0.7662 0.088 Uiso 1 1 calc R
H17B H 0.1086 0.8077 0.8246 0.088 Uiso 1 1 calc R
C18 C -0.0971(5) 0.77205(7) 0.7255(4) 0.0986(11) Uani 1 1 d .
H18A H -0.2159 0.7737 0.6421 0.148 Uiso 1 1 calc R
H18B H -0.0903 0.7663 0.8307 0.148 Uiso 1 1 calc R
H18C H -0.0414 0.7520 0.6968 0.148 Uiso 1 1 calc R
C19 C 0.5534(2) 0.90281(5) 1.15568(19) 0.0316(4) Uani 1 1 d .
C20 C 0.59487(19) 0.92233(4) 1.29777(19) 0.0278(4) Uani 1 1 d .
C21 C 0.56804(19) 0.90558(5) 1.41641(19) 0.0294(4) Uani 1 1 d .
C22 C 0.5004(2) 0.86964(5) 1.3932(2) 0.0336(4) Uani 1 1 d .
H22 H 0.4838 0.8582 1.4760 0.040 Uiso 1 1 calc R
C23 C 0.4567(2) 0.85014(5) 1.2500(2) 0.0342(4) Uani 1 1 d .
C24 C 0.4831(2) 0.86715(5) 1.1304(2) 0.0354(4) Uani 1 1 d .
H24 H 0.4528 0.8543 1.0314 0.042 Uiso 1 1 calc R
C25 C 0.3864(2) 0.81064(5) 1.2256(2) 0.0411(4) Uani 1 1 d .
H25A H 0.3576 0.8049 1.3127 0.049 Uiso 1 1 calc R
H25B H 0.2807 0.8095 1.1206 0.049 Uiso 1 1 calc R
C26 C 0.5054(4) 0.78121(6) 1.2265(5) 0.0992(11) Uani 1 1 d .
H26A H 0.6117 0.7824 1.3309 0.119 Uiso 1 1 calc R
H26B H 0.5329 0.7866 1.1383 0.119 Uiso 1 1 calc R
C27 C 0.4317(4) 0.74138(7) 1.2039(5) 0.1080(12) Uani 1 1 d .
H27A H 0.4164 0.7348 1.2975 0.162 Uiso 1 1 calc R
H27B H 0.5094 0.7234 1.1952 0.162 Uiso 1 1 calc R
H27C H 0.3224 0.7405 1.1047 0.162 Uiso 1 1 calc R

loop_
_atom_site_aniso_label
_atom_site_aniso_U_11
_atom_site_aniso_U_22
_atom_site_aniso_U_33
_atom_site_aniso_U_23
_atom_site_aniso_U_13
_atom_site_aniso_U_12
O1 0.0521(7) 0.0291(6) 0.0277(6) -0.0032(5) 0.0194(5) -0.0106(5)
O2 0.0390(6) 0.0283(6) 0.0287(6) -0.0009(5) 0.0163(5) -0.0081(5)
O3 0.0433(7) 0.0341(7) 0.0285(6) -0.0034(5) 0.0200(5) -0.0094(5)
O4 0.0288(6) 0.0301(6) 0.0318(6) 0.0028(5) 0.0154(5) 0.0003(4)
O5 0.0305(6) 0.0250(6) 0.0337(6) 0.0016(5) 0.0146(5) -0.0028(4)
O6 0.0311(6) 0.0267(6) 0.0364(6) 0.0011(5) 0.0145(5) 0.0010(5)
O7 0.0588(8) 0.0351(7) 0.0297(6) -0.0040(5) 0.0247(6) -0.0148(6)
O8 0.0380(6) 0.0262(6) 0.0307(6) -0.0007(5) 0.0190(5) -0.0059(5)
O9 0.0608(8) 0.0293(6) 0.0389(7) -0.0070(5) 0.0341(6) -0.0115(5)
C1 0.0313(8) 0.0289(9) 0.0255(8) -0.0023(7) 0.0137(7) -0.0006(6)
C2 0.0251(8) 0.0260(8) 0.0314(9) -0.0006(7) 0.0133(7) -0.0027(6)
C3 0.0294(8) 0.0312(9) 0.0283(9) 0.0011(7) 0.0169(7) 0.0002(7)
C4 0.0372(9) 0.0298(9) 0.0309(9) -0.0052(7) 0.0184(7) -0.0044(7)
C5 0.0314(8) 0.0290(9) 0.0336(9) 0.0004(7) 0.0174(7) -0.0003(7)
C6 0.0340(8) 0.0279(8) 0.0311(9) 0.0015(7) 0.0178(7) -0.0016(7)
C7 0.0436(10) 0.0295(9) 0.0364(10) -0.0038(7) 0.0208(8) -0.0056(7)
C8 0.0486(10) 0.0359(10) 0.0438(11) -0.0008(8) 0.0250(9) -0.0081(8)
C9 0.0662(13) 0.0390(11) 0.0588(13) -0.0009(9) 0.0364(11) -0.0140(9)
C10 0.0300(8) 0.0288(8) 0.0250(8) -0.0006(6) 0.0153(7) -0.0011(6)
C11 0.0334(8) 0.0236(8) 0.0247(8) -0.0013(6) 0.0159(7) -0.0037(6)
C12 0.0343(8) 0.0258(8) 0.0257(8) 0.0002(6) 0.0163(7) 0.0017(6)
C13 0.0302(8) 0.0313(9) 0.0310(9) -0.0011(7) 0.0148(7) -0.0030(7)
C14 0.0373(9) 0.0287(9) 0.0311(9) -0.0025(7) 0.0180(7) -0.0047(7)
C15 0.0387(9) 0.0237(8) 0.0308(9) 0.0004(6) 0.0184(7) 0.0011(7)
C16 0.0409(9) 0.0290(9) 0.0466(10) -0.0027(8) 0.0208(8) -0.0066(7)
C17 0.114(2) 0.0561(15) 0.0659(15) -0.0113(11) 0.0554(15) -0.0437(14)
C18 0.159(3) 0.0650(18) 0.096(2) -0.0116(15) 0.081(2) -0.0587(19)
C19 0.0333(8) 0.0324(9) 0.0292(9) 0.0037(7) 0.0150(7) -0.0017(7)
C20 0.0256(7) 0.0249(8) 0.0324(9) 0.0005(7) 0.0134(7) -0.0011(6)
C21 0.0324(8) 0.0294(9) 0.0310(9) -0.0035(7) 0.0189(7) -0.0004(7)
C22 0.0401(9) 0.0308(9) 0.0374(10) 0.0014(7) 0.0247(8) -0.0032(7)
C23 0.0358(9) 0.0314(9) 0.0379(10) -0.0016(7) 0.0196(8) -0.0042(7)
C24 0.0431(9) 0.0310(9) 0.0314(9) -0.0038(7) 0.0174(8) -0.0064(7)
C25 0.0537(11) 0.0338(10) 0.0398(10) -0.0045(8) 0.0257(9) -0.0130(8)
C26 0.0781(17) 0.0320(13) 0.192(3) -0.0078(16) 0.068(2) -0.0115(12)
C27 0.106(2) 0.0347(14) 0.204(4) -0.0141(17) 0.091(2) -0.0161(13)

loop_
_atom_type_symbol
_atom_type_description
_atom_type_scat_dispersion_real
_atom_type_scat_dispersion_imag
_atom_type_scat_source
C C 0.0033 0.0016 'International Tables Vol C Tables 4.2.6.8 and 6.1.1.4'
H H 0.0000 0.0000 'International Tables Vol C Tables 4.2.6.8 and 6.1.1.4'
O O 0.0106 0.0060 'International Tables Vol C Tables 4.2.6.8 and 6.1.1.4'

loop_
_geom_angle_atom_site_label_1
_geom_angle_atom_site_label_2
_geom_angle_atom_site_label_3
_geom_angle
C1 O1 H1 111.7
C2 O2 H2 107.4
C3 O3 H3 110.2
C10 O4 H4 105.1
C11 O5 H5 111.7
C12 O6 H6 110.2
C19 O7 H7 112.3
C20 O8 H8 109.5
C21 O9 H9 112.5
O1 C1 C2 117.30(13)
O1 C1 C6 122.38(14)
C2 C1 C6 120.31(14)
C1 C2 O2 119.64(13)
C1 C2 C3 119.41(14)
O2 C2 C3 120.95(14)
C4 C3 O3 123.83(14)
C4 C3 C2 120.32(14)
O3 C3 C2 115.84(13)
C3 C4 C5 120.66(15)
C3 C4 H4A 119.7
C5 C4 H4A 119.7
C6 C5 C4 118.85(15)
C6 C5 C7 123.12(15)
C4 C5 C7 118.03(14)
C5 C6 C1 120.45(15)
C5 C6 H6A 119.8
C1 C6 H6A 119.8
C8 C7 C5 117.15(14)
C8 C7 H7A 108.0
C5 C7 H7A 108.0
C8 C7 H7B 108.0
C5 C7 H7B 108.0
H7A C7 H7B 107.3
C7 C8 C9 111.91(15)
C7 C8 H8A 109.2
C9 C8 H8A 109.2
C7 C8 H8B 109.2
C9 C8 H8B 109.2
H8A C8 H8B 107.9
C8 C9 H9A 109.5
C8 C9 H9B 109.5
H9A C9 H9B 109.5
C8 C9 H9C 109.5
H9A C9 H9C 109.5
H9B C9 H9C 109.5
C15 C10 C11 121.07(14)
C15 C10 O4 118.25(14)
C11 C10 O4 120.52(13)
O5 C11 C10 124.40(13)
O5 C11 C12 117.34(13)
C10 C11 C12 118.25(13)
O6 C12 C13 124.13(14)
O6 C12 C11 115.09(13)
C13 C12 C11 120.73(14)
C12 C13 C14 120.92(15)
C12 C13 H13 119.5
C14 C13 H13 119.5
C13 C14 C15 118.54(14)
C13 C14 C16 120.78(15)
C15 C14 C16 120.64(15)
C10 C15 C14 120.48(14)
C10 C15 H15 119.8
C14 C15 H15 119.8
C17 C16 C14 113.41(15)
C17 C16 H16A 108.9
C14 C16 H16A 108.9
C17 C16 H16B 108.9
C14 C16 H16B 108.9
H16A C16 H16B 107.7
C16 C17 C18 114.33(19)
C16 C17 H17A 108.7
C18 C17 H17A 108.7
C16 C17 H17B 108.7
C18 C17 H17B 108.7
H17A C17 H17B 107.6
C17 C18 H18A 109.5
C17 C18 H18B 109.5
H18A C18 H18B 109.5
C17 C18 H18C 109.5
H18A C18 H18C 109.5
H18B C18 H18C 109.5
O7 C19 C20 115.64(14)
O7 C19 C24 123.52(15)
C20 C19 C24 120.84(15)
C21 C20 O8 118.24(13)
C21 C20 C19 119.23(14)
O8 C20 C19 122.44(14)
O9 C21 C20 121.18(14)
O9 C21 C22 118.48(14)
C20 C21 C22 120.24(14)
C21 C22 C23 120.71(15)
C21 C22 H22 119.6
C23 C22 H22 119.6
C22 C23 C24 118.91(15)
C22 C23 C25 120.87(15)
C24 C23 C25 120.19(15)
C19 C24 C23 120.05(15)
C19 C24 H24 120.0
C23 C24 H24 120.0
C26 C25 C23 113.59(16)
C26 C25 H25A 108.8
C23 C25 H25A 108.8
C26 C25 H25B 108.8
C23 C25 H25B 108.8
H25A C25 H25B 107.7
C25 C26 C27 112.5(2)
C25 C26 H26A 109.1
C27 C26 H26A 109.1
C25 C26 H26B 109.1
C27 C26 H26B 109.1
H26A C26 H26B 107.8
C26 C27 H27A 109.5
C26 C27 H27B 109.5
H27A C27 H27B 109.5
C26 C27 H27C 109.5
H27A C27 H27C 109.5
H27B C27 H27C 109.5

loop_
_geom_bond_atom_site_label_1
_geom_bond_atom_site_label_2
_geom_bond_distance
O1 C1 1.3823(18)
O1 H1 0.9812
O2 C2 1.3842(18)
O2 H2 0.9709
O3 C3 1.3830(18)
O3 H3 0.9506
O4 C10 1.3916(18)
O4 H4 0.9567
O5 C11 1.3757(17)
O5 H5 0.9263
O6 C12 1.3778(18)
O6 H6 0.9777
O7 C19 1.3695(19)
O7 H7 0.9111
O8 C20 1.3841(18)
O8 H8 0.9336
O9 C21 1.3765(19)
O9 H9 0.9748
C1 C2 1.382(2)
C1 C6 1.389(2)
C2 C3 1.388(2)
C3 C4 1.381(2)
C4 C5 1.390(2)
C4 H4A 0.9500
C5 C6 1.389(2)
C5 C7 1.515(2)
C6 H6A 0.9500
C7 C8 1.513(2)
C7 H7A 0.9900
C7 H7B 0.9900
C8 C9 1.522(2)
C8 H8A 0.9900
C8 H8B 0.9900
C9 H9A 0.9800
C9 H9B 0.9800
C9 H9C 0.9800
C10 C15 1.386(2)
C10 C11 1.389(2)
C11 C12 1.395(2)
C12 C13 1.382(2)
C13 C14 1.390(2)
C13 H13 0.9500
C14 C15 1.392(2)
C14 C16 1.512(2)
C15 H15 0.9500
C16 C17 1.502(3)
C16 H16A 0.9900
C16 H16B 0.9900
C17 C18 1.521(3)
C17 H17A 0.9900
C17 H17B 0.9900
C18 H18A 0.9800
C18 H18B 0.9800
C18 H18C 0.9800
C19 C20 1.386(2)
C19 C24 1.386(2)
C20 C21 1.382(2)
C21 C22 1.387(2)
C22 C23 1.390(2)
C22 H22 0.9500
C23 C24 1.391(2)
C23 C25 1.512(2)
C24 H24 0.9500
C25 C26 1.496(3)
C25 H25A 0.9900
C25 H25B 0.9900
C26 C27 1.535(3)
C26 H26A 0.9900
C26 H26B 0.9900
C27 H27A 0.9800
C27 H27B 0.9800
C27 H27C 0.9800

loop_
_geom_hbond_atom_site_label_D
_geom_hbond_atom_site_label_H
_geom_hbond_atom_site_label_A
_geom_hbond_distance_DH
_geom_hbond_distance_HA
_geom_hbond_distance_DA
_geom_hbond_angle_DHA
_geom_hbond_site_symmetry_A
O1 H1 O5 0.98 1.85 2.8246(15) 169.5 3_676
O2 H2 O7 0.97 1.94 2.7032(15) 134.2 .
O2 H2 O3 0.97 2.17 2.7029(15) 113.2 .
O3 H3 O6 0.95 1.94 2.8837(15) 170.7 3_677
O4 H4 O9 0.96 1.74 2.6770(15) 163.8 1_554
O5 H5 O2 0.93 1.83 2.7461(15) 168.0 .
O6 H6 O8 0.98 1.86 2.8112(15) 163.6 1_454
O7 H7 O4 0.91 1.83 2.7203(15) 165.0 .
O8 H8 O3 0.93 2.04 2.8513(15) 144.0 .
O8 H8 O7 0.93 2.25 2.7219(15) 110.5 .
O9 H9 O1 0.97 1.80 2.7419(16) 162.8 1_556
